data_1000199
loop_
_publ_author_name
'Fourquet, J L'
'Plet, F'
'Courbion, G'
'Bulou, A'
'de Pape, R'

_publ_section_title
;
Etude de la filiation structurale des phases M(I) Al F~4~ (M(I) = K,
Rb, Tl, N H~4~, Cs)
;
_journal_coden_ASTM RVCMA8
_journal_name_full 'Revue de Chimie Minerale'
_journal_page_first 490
_journal_page_last 500
_journal_volume 16
_journal_year 1979
_chemical_formula_structural 'N H4 AL F4'
_chemical_formula_sum 'Al F4 H4 N'
_chemical_name_systematic 'AMMONIUM ALUMINIUM TETRAFLUORIDE'
_space_group_IT_number 120
_symmetry_cell_setting tetragonal
_symmetry_Int_Tables_number 120
_symmetry_space_group_name_Hall 'I -4 -2c'
_symmetry_space_group_name_H-M 'I -4 c 2'
_cell_angle_alpha 90
_cell_angle_beta 90
_cell_angle_gamma 90
_cell_formula_units_Z 4
_cell_length_a 5.078(2)
_cell_length_b 5.078(2)
_cell_length_c 12.715(4)
_cell_volume 327.9
_exptl_crystal_density_meas 2.44(1)
_refine_ls_R_factor_all 0.034
_cod_original_formula_sum 'H4 Al F4 N'
_cod_database_code 1000199

loop_
_symmetry_equiv_pos_as_xyz
x,y,z
-x,-y,z
-x,y,1/2+z
x,-y,1/2+z
-y,x,-z
y,-x,-z
-y,-x,1/2-z
y,x,1/2-z
1/2+x,1/2+y,1/2+z
1/2-x,1/2-y,1/2+z
1/2-x,1/2+y,z
1/2+x,1/2-y,z
1/2-y,1/2+x,1/2-z
1/2+y,1/2-x,1/2-z
1/2-y,1/2-x,-z
1/2+y,1/2+x,-z

loop_
_atom_site_label
_atom_site_type_symbol
_atom_site_symmetry_multiplicity
_atom_site_Wyckoff_symbol
_atom_site_fract_x
_atom_site_fract_y
_atom_site_fract_z
_atom_site_occupancy
_atom_site_attached_hydrogens
_atom_site_calc_flag
N1 N3- 4 c 0. 0.5 0.25 1. 4 d
Al1 Al3+ 4 b 0. 0. 0. 1. 0 d
F1 F1- 8 f 0. 0. 0.1386(2) 1. 0 d
F2 F1- 8 h 0.2097(8) 0.7097(8) 0. 1. 0 d

loop_
_atom_type_symbol
_atom_type_oxidation_number
N3- -3.000
Al3+ 3.000
F1- -1.000

loop_
_cod_changelog_entry_id
_cod_changelog_entry_author
_cod_changelog_entry_date
_cod_changelog_entry_text
1 'Vaitkus, Antanas' 2022-11-09T16:40:00+02:00
;
 Removed the 'H1' dummy atom site since the hydrogen atoms which it represents
 are already marked using the '_atom_site_attached_hydrogens' data item.
;
